data_7700996
loop_
_publ_author_name
'Baltrun, Marc'
'Watt, Fabian A.'
'Schoch, Roland'
'W\"olper, Christoph'
'Neuba, Adam G.'
'Hohloch, Stephan'

_publ_section_title
;
 A new bis-phenolate mesoionic carbene ligand for early transition metal
 chemistry.
;
_journal_issue 39
_journal_name_full 'Dalton transactions (Cambridge, England : 2003)'
_journal_page_first 14611
_journal_page_last 14625
_journal_paper_doi 10.1039/c9dt03099a
_journal_volume 48
_journal_year 2019
_chemical_formula_sum 'C39 H61 Mo N5 O2'
_chemical_formula_weight 727.86
_space_group_crystal_system trigonal
_space_group_IT_number 148
_space_group_name_Hall '-R 3'
_space_group_name_H-M_alt 'R -3 :H'
_symmetry_space_group_name_Hall '-R 3'
_symmetry_space_group_name_H-M 'R -3 :H'
_atom_sites_solution_hydrogens geom
_audit_creation_method SHELXL-2014/7
_audit_update_record
;
2019-06-07 deposited with the CCDC.    2019-08-19 downloaded from the CCDC.
;
_cell_angle_alpha 90
_cell_angle_beta 90
_cell_angle_gamma 120
_cell_formula_units_Z 18
_cell_length_a 39.691(11)
_cell_length_b 39.691(11)
_cell_length_c 14.511(4)
_cell_measurement_reflns_used 4993
_cell_measurement_temperature 130(2)
_cell_measurement_theta_max 25.40
_cell_measurement_theta_min 1.52
_cell_volume 19798(9)
_computing_cell_refinement 'Bruker ApexIII suite, 2018'
_computing_data_collection 'Bruker ApexIII suite, 2018'
_computing_data_reduction 'Bruker ApexIII suite, 2018'
_computing_publication_material WinGX
_computing_structure_refinement 'SHELXL-2014/7 (Sheldrick, 2014)'
_computing_structure_solution ShelXT
_diffrn_ambient_temperature 130(2)
_diffrn_measured_fraction_theta_full 0.999
_diffrn_measured_fraction_theta_max 0.998
_diffrn_measurement_device_type 'Buker D8'
_diffrn_measurement_method 'omega scans'
_diffrn_radiation_type MoK\a
_diffrn_radiation_wavelength 0.71073
_diffrn_reflns_av_R_equivalents 0.1092
_diffrn_reflns_av_unetI/netI 0.1376
_diffrn_reflns_Laue_measured_fraction_full 0.999
_diffrn_reflns_Laue_measured_fraction_max 0.998
_diffrn_reflns_limit_h_max 47
_diffrn_reflns_limit_h_min -34
_diffrn_reflns_limit_k_max 38
_diffrn_reflns_limit_k_min -47
_diffrn_reflns_limit_l_max 17
_diffrn_reflns_limit_l_min -10
_diffrn_reflns_number 24804
_diffrn_reflns_point_group_measured_fraction_full 0.999
_diffrn_reflns_point_group_measured_fraction_max 0.998
_diffrn_reflns_theta_full 25.242
_diffrn_reflns_theta_max 25.401
_diffrn_reflns_theta_min 1.523
_exptl_absorpt_coefficient_mu 0.332
_exptl_absorpt_correction_T_max 0.745
_exptl_absorpt_correction_T_min 0.561
_exptl_absorpt_correction_type multi-scan
_exptl_absorpt_process_details 'Blessing, 1995'
_exptl_crystal_colour yellow
_exptl_crystal_density_diffrn 1.099
_exptl_crystal_description plate
_exptl_crystal_F_000 6984
_exptl_crystal_size_max 0.35
_exptl_crystal_size_mid 0.32
_exptl_crystal_size_min 0.09
_refine_diff_density_max 1.258
_refine_diff_density_min -1.099
_refine_diff_density_rms 0.108
_refine_ls_extinction_method none
_refine_ls_goodness_of_fit_ref 1.017
_refine_ls_hydrogen_treatment constr
_refine_ls_matrix_type full
_refine_ls_number_parameters 443
_refine_ls_number_reflns 8090
_refine_ls_number_restraints 18
_refine_ls_restrained_S_all 1.021
_refine_ls_R_factor_all 0.1167
_refine_ls_R_factor_gt 0.0664
_refine_ls_shift/su_max 0.002
_refine_ls_shift/su_mean 0.000
_refine_ls_structure_factor_coef Fsqd
_refine_ls_weighting_details 'w=1/[\s^2^(Fo^2^)+(0.0796P)^2^] where P=(Fo^2^+2Fc^2^)/3'
_refine_ls_weighting_scheme calc
_refine_ls_wR_factor_gt 0.1547
_refine_ls_wR_factor_ref 0.1764
_reflns_Friedel_coverage 0.000
_reflns_number_gt 4993
_reflns_number_total 8090
_reflns_threshold_expression 'I > 2\s(I)'
_cod_data_source_file c9dt03099a2.cif
_cod_data_source_block shelx_CCDC3
_cod_depositor_comments 'Adding full bibliography for 7700989--7700996.cif.'
_cod_original_cell_volume 19798(12)
_cod_database_code 7700996
_shelx_shelxl_version_number 2014/7
_shelx_space_group_comment
;
The symmetry employed for this shelxl refinement is uniquely defined
by the following loop, which should always be used as a source of
symmetry information in preference to the above space-group names.
They are only intended as comments.
;

loop_
_space_group_symop_operation_xyz
'x, y, z'
'-y, x-y, z'
'-x+y, -x, z'
'x+2/3, y+1/3, z+1/3'
'-y+2/3, x-y+1/3, z+1/3'
'-x+y+2/3, -x+1/3, z+1/3'
'x+1/3, y+2/3, z+2/3'
'-y+1/3, x-y+2/3, z+2/3'
'-x+y+1/3, -x+2/3, z+2/3'
'-x, -y, -z'
'y, -x+y, -z'
'x-y, x, -z'
'-x+2/3, -y+1/3, -z+1/3'
'y+2/3, -x+y+1/3, -z+1/3'
'x-y+2/3, x+1/3, -z+1/3'
'-x+1/3, -y+2/3, -z+2/3'
'y+1/3, -x+y+2/3, -z+2/3'
'x-y+1/3, x+2/3, -z+2/3'

loop_
_atom_site_label
_atom_site_type_symbol
_atom_site_fract_x
_atom_site_fract_y
_atom_site_fract_z
_atom_site_U_iso_or_equiv
_atom_site_adp_type
_atom_site_occupancy
_atom_site_site_symmetry_order
_atom_site_calc_flag
_atom_site_refinement_flags_posn
_atom_site_refinement_flags_adp
Mo1 Mo 0.58069(2) 0.48751(2) 0.66437(3) 0.01840(16) Uani 1 1 d . .
O1 O 0.52827(9) 0.47925(9) 0.7000(2) 0.0205(8) Uani 1 1 d . .
O2 O 0.62629(9) 0.51551(10) 0.5786(2) 0.0234(8) Uani 1 1 d . .
N1 N 0.56721(11) 0.48155(11) 0.4444(3) 0.0190(10) Uani 1 1 d . .
N3 N 0.50751(12) 0.45762(12) 0.4189(3) 0.0197(10) Uani 1 1 d . .
N2 N 0.54159(12) 0.47091(12) 0.3755(3) 0.0209(10) Uani 1 1 d . .
N50 N 0.60379(11) 0.52069(12) 0.7540(3) 0.0226(10) Uani 1 1 d . .
N40 N 0.57805(12) 0.44330(12) 0.6887(3) 0.0260(11) Uani 1 1 d . .
C5 C 0.48040(14) 0.44687(14) 0.5810(4) 0.0190(12) Uani 1 1 d . .
C2 C 0.51132(14) 0.46017(14) 0.5121(4) 0.0176(11) Uani 1 1 d . .
C1 C 0.55108(14) 0.47632(14) 0.5300(4) 0.0195(12) Uani 1 1 d . .
C10 C 0.49077(13) 0.45644(13) 0.6740(4) 0.0167(11) Uani 1 1 d . .
C9 C 0.46169(14) 0.44316(13) 0.7427(4) 0.0183(11) Uani 1 1 d . .
C6 C 0.44090(14) 0.42402(14) 0.5567(4) 0.0221(12) Uani 1 1 d . .
H6 H 0.4341 0.4177 0.4952 0.027 Uiso 1 1 calc R U
C11 C 0.60691(13) 0.49496(14) 0.4229(4) 0.0201(12) Uani 1 1 d . .
C17 C 0.36923(14) 0.38425(14) 0.5964(4) 0.0227(12) Uani 1 1 d . .
C8 C 0.42343(14) 0.42071(14) 0.7143(4) 0.0230(12) Uani 1 1 d . .
H8 H 0.4041 0.4117 0.7591 0.028 Uiso 1 1 calc R U
C7 C 0.41211(14) 0.41088(14) 0.6231(4) 0.0209(12) Uani 1 1 d . .
C21 C 0.47152(15) 0.45407(15) 0.8439(4) 0.0228(12) Uani 1 1 d . .
C50 C 0.62108(15) 0.55043(16) 0.8251(4) 0.0254(13) Uani 1 1 d . .
C29 C 0.70658(15) 0.54269(15) 0.5414(4) 0.0246(13) Uani 1 1 d . .
C16 C 0.63452(14) 0.51047(14) 0.4931(4) 0.0218(12) Uani 1 1 d . .
C15 C 0.67410(14) 0.52372(14) 0.4685(4) 0.0222(12) Uani 1 1 d . .
C13 C 0.65530(15) 0.50674(15) 0.3060(4) 0.0265(13) Uani 1 1 d . .
C19 C 0.34305(14) 0.39618(16) 0.6490(4) 0.0287(14) Uani 1 1 d . .
H19A H 0.3509 0.4227 0.6349 0.043 Uiso 1 1 calc R U
H19B H 0.3455 0.3935 0.7140 0.043 Uiso 1 1 calc R U
H19C H 0.3165 0.3797 0.6307 0.043 Uiso 1 1 calc R U
C22 C 0.43589(15) 0.43494(16) 0.9054(4) 0.0267(13) Uani 1 1 d . .
H22A H 0.4172 0.4420 0.8848 0.040 Uiso 1 1 calc R U
H22B H 0.4433 0.4435 0.9678 0.040 Uiso 1 1 calc R U
H22C H 0.4246 0.4072 0.9025 0.040 Uiso 1 1 calc R U
C12 C 0.61660(15) 0.49312(15) 0.3310(4) 0.0250(13) Uani 1 1 d . .
H12 H 0.5972 0.4828 0.2864 0.030 Uiso 1 1 calc R U
C23 C 0.50038(15) 0.44175(16) 0.8809(4) 0.0257(13) Uani 1 1 d . .
H23A H 0.4885 0.4139 0.8783 0.039 Uiso 1 1 calc R U
H23B H 0.5071 0.4503 0.9435 0.039 Uiso 1 1 calc R U
H23C H 0.5235 0.4534 0.8437 0.039 Uiso 1 1 calc R U
C14 C 0.68255(15) 0.52137(15) 0.3778(4) 0.0250(13) Uani 1 1 d . .
H14 H 0.7084 0.5302 0.3629 0.030 Uiso 1 1 calc R U
C30 C 0.71040(15) 0.58137(15) 0.5699(4) 0.0283(13) Uani 1 1 d . .
H30A H 0.7173 0.5981 0.5171 0.043 Uiso 1 1 calc R U
H30B H 0.7303 0.5934 0.6160 0.043 Uiso 1 1 calc R U
H30C H 0.6861 0.5770 0.5943 0.043 Uiso 1 1 calc R U
C32 C 0.74582(15) 0.55065(17) 0.5030(4) 0.0344(15) Uani 1 1 d . .
H32A H 0.7437 0.5267 0.4822 0.052 Uiso 1 1 calc R U
H32B H 0.7652 0.5617 0.5505 0.052 Uiso 1 1 calc R U
H32C H 0.7532 0.5685 0.4523 0.052 Uiso 1 1 calc R U
C61 C 0.47380(14) 0.44317(15) 0.3585(4) 0.0257(13) Uani 1 1 d . .
H61A H 0.4823 0.4513 0.2964 0.039 Uiso 1 1 calc R U
H61B H 0.4576 0.4534 0.3780 0.039 Uiso 1 1 calc R U
H61C H 0.4593 0.4153 0.3613 0.039 Uiso 1 1 calc R U
C24 C 0.49015(17) 0.49860(15) 0.8541(4) 0.0314(14) Uani 1 1 d . .
H24A H 0.5141 0.5113 0.8200 0.047 Uiso 1 1 calc R U
H24B H 0.4953 0.5056 0.9179 0.047 Uiso 1 1 calc R U
H24C H 0.4726 0.5066 0.8305 0.047 Uiso 1 1 calc R U
C40 C 0.58514(17) 0.41774(16) 0.7486(4) 0.0338(15) Uani 1 1 d . .
C20 C 0.36243(16) 0.38616(17) 0.4939(4) 0.0333(14) Uani 1 1 d . .
H20A H 0.3714 0.4127 0.4766 0.050 Uiso 1 1 calc R U
H20B H 0.3352 0.3706 0.4808 0.050 Uiso 1 1 calc R U
H20C H 0.3765 0.3764 0.4596 0.050 Uiso 1 1 calc R U
C43 C 0.54613(17) 0.38095(16) 0.7645(4) 0.0393(16) Uani 1 1 d . .
H43A H 0.5279 0.3878 0.7890 0.059 Uiso 1 1 calc R U
H43B H 0.5494 0.3644 0.8073 0.059 Uiso 1 1 calc R U
H43C H 0.5365 0.3675 0.7071 0.059 Uiso 1 1 calc R U
C25 C 0.66705(16) 0.50701(18) 0.2069(4) 0.0371(15) Uani 1 1 d . .
C18 C 0.35761(16) 0.34223(15) 0.6218(5) 0.0381(16) Uani 1 1 d . .
H18A H 0.3307 0.3253 0.6072 0.057 Uiso 1 1 calc R U
H18B H 0.3616 0.3407 0.6866 0.057 Uiso 1 1 calc R U
H18C H 0.3733 0.3345 0.5876 0.057 Uiso 1 1 calc R U
C31 C 0.69786(16) 0.51600(18) 0.6257(4) 0.0346(15) Uani 1 1 d . .
H31A H 0.6739 0.5111 0.6536 0.052 Uiso 1 1 calc R U
H31B H 0.7186 0.5284 0.6695 0.052 Uiso 1 1 calc R U
H31C H 0.6956 0.4918 0.6064 0.052 Uiso 1 1 calc R U
C53 C 0.6113(2) 0.53166(19) 0.9191(4) 0.0505(19) Uani 1 1 d . .
H53A H 0.5837 0.5185 0.9282 0.076 Uiso 1 1 calc R U
H53B H 0.6239 0.5513 0.9656 0.076 Uiso 1 1 calc R U
H53C H 0.6202 0.5132 0.9234 0.076 Uiso 1 1 calc R U
C42 C 0.6022(2) 0.43739(18) 0.8404(5) 0.052(2) Uani 1 1 d . .
H42A H 0.6267 0.4606 0.8300 0.078 Uiso 1 1 calc R U
H42B H 0.6060 0.4200 0.8791 0.078 Uiso 1 1 calc R U
H42C H 0.5846 0.4440 0.8699 0.078 Uiso 1 1 calc R U
C51 C 0.6058(2) 0.57835(18) 0.8166(5) 0.055(2) Uani 1 1 d . .
H51A H 0.6114 0.5896 0.7561 0.082 Uiso 1 1 calc R U
H51B H 0.6182 0.5986 0.8618 0.082 Uiso 1 1 calc R U
H51C H 0.5782 0.5646 0.8265 0.082 Uiso 1 1 calc R U
C41 C 0.6127(2) 0.4080(2) 0.6974(6) 0.060(2) Uani 1 1 d . .
H41A H 0.6018 0.3968 0.6386 0.090 Uiso 1 1 calc R U
H41B H 0.6165 0.3898 0.7329 0.090 Uiso 1 1 calc R U
H41C H 0.6373 0.4313 0.6884 0.090 Uiso 1 1 calc R U
C52 C 0.66483(18) 0.5715(2) 0.8118(5) 0.068(3) Uani 1 1 d . .
H52A H 0.6736 0.5529 0.8116 0.102 Uiso 1 1 calc R U
H52B H 0.6772 0.5896 0.8613 0.102 Uiso 1 1 calc R U
H52C H 0.6714 0.5852 0.7543 0.102 Uiso 1 1 calc R U
C27 C 0.7057(3) 0.5110(3) 0.1957(8) 0.109(4) Uani 1 1 d . U
H27A H 0.7059 0.4893 0.2239 0.164 Uiso 1 1 calc R U
H27B H 0.7249 0.5347 0.2245 0.164 Uiso 1 1 calc R U
H27C H 0.7115 0.5118 0.1312 0.164 Uiso 1 1 calc R U
C26 C 0.6378(3) 0.4763(3) 0.1478(8) 0.122(4) Uani 1 1 d . U
H26A H 0.6462 0.4814 0.0847 0.182 Uiso 1 1 calc R U
H26B H 0.6135 0.4758 0.1538 0.182 Uiso 1 1 calc R U
H26C H 0.6345 0.4516 0.1660 0.182 Uiso 1 1 calc R U
C28 C 0.6732(4) 0.5445(3) 0.1617(9) 0.138(5) Uani 1 1 d . U
H28A H 0.7005 0.5619 0.1522 0.207 Uiso 1 1 calc R U
H28B H 0.6630 0.5567 0.2011 0.207 Uiso 1 1 calc R U
H28C H 0.6600 0.5385 0.1035 0.207 Uiso 1 1 calc R U

loop_
_atom_site_aniso_label
_atom_site_aniso_U_11
_atom_site_aniso_U_22
_atom_site_aniso_U_33
_atom_site_aniso_U_23
_atom_site_aniso_U_13
_atom_site_aniso_U_12
Mo1 0.0171(3) 0.0193(3) 0.0157(3) -0.0005(2) 0.0002(2) 0.0068(2)
O1 0.0201(19) 0.0188(18) 0.016(2) -0.0020(16) -0.0028(16) 0.0052(15)
O2 0.0165(18) 0.028(2) 0.019(2) -0.0031(17) -0.0027(16) 0.0056(16)
N1 0.017(2) 0.021(2) 0.015(3) -0.0038(19) -0.0021(19) 0.0068(19)
N3 0.021(2) 0.025(2) 0.011(2) -0.0010(19) -0.0010(19) 0.010(2)
N2 0.021(2) 0.023(2) 0.016(2) -0.001(2) 0.000(2) 0.009(2)
N50 0.017(2) 0.025(2) 0.021(3) -0.004(2) 0.000(2) 0.0061(19)
N40 0.026(2) 0.023(2) 0.026(3) 0.001(2) -0.001(2) 0.010(2)
C5 0.018(3) 0.021(3) 0.018(3) 0.001(2) 0.003(2) 0.009(2)
C2 0.018(3) 0.021(3) 0.014(3) 0.001(2) -0.002(2) 0.010(2)
C1 0.020(3) 0.017(3) 0.021(3) -0.001(2) 0.002(2) 0.009(2)
C10 0.016(3) 0.013(2) 0.021(3) 0.001(2) -0.002(2) 0.007(2)
C9 0.021(3) 0.014(3) 0.019(3) 0.000(2) 0.000(2) 0.008(2)
C6 0.023(3) 0.020(3) 0.020(3) 0.004(2) 0.002(2) 0.008(2)
C11 0.011(2) 0.024(3) 0.022(3) -0.005(2) -0.001(2) 0.005(2)
C17 0.019(3) 0.020(3) 0.023(3) -0.001(2) -0.002(2) 0.005(2)
C8 0.020(3) 0.021(3) 0.027(3) 0.003(2) 0.003(2) 0.009(2)
C7 0.018(3) 0.020(3) 0.024(3) 0.002(2) -0.004(2) 0.009(2)
C21 0.027(3) 0.024(3) 0.013(3) 0.002(2) 0.003(2) 0.010(2)
C50 0.021(3) 0.034(3) 0.021(3) -0.006(3) -0.001(2) 0.013(3)
C29 0.022(3) 0.030(3) 0.022(3) 0.000(3) 0.001(2) 0.013(2)
C16 0.021(3) 0.022(3) 0.019(3) 0.001(2) 0.006(2) 0.009(2)
C15 0.020(3) 0.020(3) 0.021(3) 0.000(2) 0.004(2) 0.006(2)
C13 0.027(3) 0.027(3) 0.020(3) -0.002(3) 0.002(3) 0.009(3)
C19 0.017(3) 0.035(3) 0.030(4) -0.006(3) 0.002(3) 0.011(3)
C22 0.028(3) 0.034(3) 0.017(3) 0.001(3) 0.006(3) 0.015(3)
C12 0.019(3) 0.024(3) 0.018(3) -0.007(2) 0.001(2) 0.001(2)
C23 0.027(3) 0.034(3) 0.016(3) 0.001(3) -0.001(2) 0.015(3)
C14 0.022(3) 0.026(3) 0.025(3) -0.001(3) 0.006(3) 0.011(2)
C30 0.024(3) 0.032(3) 0.024(3) -0.002(3) 0.000(3) 0.010(3)
C32 0.018(3) 0.045(4) 0.034(4) 0.003(3) 0.004(3) 0.011(3)
C61 0.018(3) 0.033(3) 0.019(3) 0.004(3) -0.004(2) 0.007(2)
C24 0.042(4) 0.026(3) 0.022(3) -0.002(3) 0.002(3) 0.013(3)
C40 0.043(4) 0.025(3) 0.039(4) 0.008(3) -0.003(3) 0.021(3)
C20 0.024(3) 0.041(4) 0.031(4) -0.004(3) -0.002(3) 0.013(3)
C43 0.049(4) 0.024(3) 0.035(4) 0.003(3) 0.003(3) 0.011(3)
C25 0.024(3) 0.050(4) 0.025(4) -0.012(3) -0.004(3) 0.009(3)
C18 0.025(3) 0.021(3) 0.063(5) 0.000(3) -0.004(3) 0.008(3)
C31 0.028(3) 0.052(4) 0.023(3) 0.010(3) 0.003(3) 0.020(3)
C53 0.082(5) 0.046(4) 0.024(4) -0.008(3) -0.009(4) 0.033(4)
C42 0.057(4) 0.035(4) 0.061(5) 0.006(4) -0.020(4) 0.021(3)
C51 0.067(5) 0.037(4) 0.064(6) -0.017(4) -0.028(4) 0.029(4)
C41 0.064(5) 0.056(5) 0.081(6) 0.023(4) 0.027(4) 0.045(4)
C52 0.028(4) 0.081(6) 0.063(6) -0.048(5) -0.004(4) 0.003(4)
C27 0.105(4) 0.115(4) 0.106(4) -0.003(2) 0.003(2) 0.055(2)
C26 0.118(4) 0.123(4) 0.115(4) -0.007(2) 0.006(2) 0.053(3)
C28 0.142(5) 0.137(5) 0.136(5) 0.001(2) 0.003(2) 0.070(3)

loop_
_atom_type_symbol
_atom_type_description
_atom_type_scat_dispersion_real
_atom_type_scat_dispersion_imag
_atom_type_scat_source
C C 0.0033 0.0016 'International Tables Vol C Tables 4.2.6.8 and 6.1.1.4'
H H 0.0000 0.0000 'International Tables Vol C Tables 4.2.6.8 and 6.1.1.4'
N N 0.0061 0.0033 'International Tables Vol C Tables 4.2.6.8 and 6.1.1.4'
O O 0.0106 0.0060 'International Tables Vol C Tables 4.2.6.8 and 6.1.1.4'
Mo Mo -1.6832 0.6857 'International Tables Vol C Tables 4.2.6.8 and 6.1.1.4'

loop_
_geom_angle_atom_site_label_1
_geom_angle_atom_site_label_2
_geom_angle_atom_site_label_3
_geom_angle
N40 Mo1 N50 110.7(2)
N40 Mo1 O1 104.38(17)
N50 Mo1 O1 92.39(16)
N40 Mo1 O2 105.41(18)
N50 Mo1 O2 93.23(17)
O1 Mo1 O2 145.41(14)
N40 Mo1 C1 102.62(19)
N50 Mo1 C1 146.69(19)
O1 Mo1 C1 77.89(16)
O2 Mo1 C1 78.80(16)
C10 O1 Mo1 137.9(3)
C16 O2 Mo1 135.9(3)
N2 N1 C1 114.1(4)
N2 N1 C11 118.6(4)
C1 N1 C11 127.2(4)
N2 N3 C2 112.7(4)
N2 N3 C61 114.9(4)
C2 N3 C61 132.4(4)
N1 N2 N3 103.4(4)
C50 N50 Mo1 174.1(4)
C40 N40 Mo1 151.9(4)
C10 C5 C6 119.7(5)
C10 C5 C2 118.7(4)
C6 C5 C2 121.6(5)
N3 C2 C1 106.1(4)
N3 C2 C5 127.7(4)
C1 C2 C5 126.1(5)
N1 C1 C2 103.7(4)
N1 C1 Mo1 127.7(3)
C2 C1 Mo1 128.5(4)
O1 C10 C5 121.6(4)
O1 C10 C9 118.2(5)
C5 C10 C9 120.1(4)
C8 C9 C10 117.3(5)
C8 C9 C21 120.7(5)
C10 C9 C21 121.9(4)
C7 C6 C5 120.8(5)
C7 C6 H6 119.6
C5 C6 H6 119.6
C16 C11 C12 122.9(5)
C16 C11 N1 118.9(5)
C12 C11 N1 118.1(4)
C20 C17 C18 109.0(5)
C20 C17 C7 112.1(4)
C18 C17 C7 108.3(4)
C20 C17 C19 107.8(4)
C18 C17 C19 109.4(5)
C7 C17 C19 110.4(4)
C9 C8 C7 124.1(5)
C9 C8 H8 118.0
C7 C8 H8 118.0
C6 C7 C8 117.9(5)
C6 C7 C17 120.3(5)
C8 C7 C17 121.6(5)
C22 C21 C9 112.5(4)
C22 C21 C24 108.1(4)
C9 C21 C24 108.9(4)
C22 C21 C23 106.9(4)
C9 C21 C23 111.6(4)
C24 C21 C23 108.8(4)
N50 C50 C53 109.9(5)
N50 C50 C51 109.8(5)
C53 C50 C51 109.7(5)
N50 C50 C52 107.6(5)
C53 C50 C52 109.1(6)
C51 C50 C52 110.7(5)
C30 C29 C32 108.2(4)
C30 C29 C31 110.7(5)
C32 C29 C31 106.7(4)
C30 C29 C15 108.4(4)
C32 C29 C15 111.5(5)
C31 C29 C15 111.3(4)
O2 C16 C11 123.6(4)
O2 C16 C15 119.2(5)
C11 C16 C15 117.2(5)
C14 C15 C16 118.4(5)
C14 C15 C29 121.2(5)
C16 C15 C29 120.3(5)
C12 C13 C14 116.0(5)
C12 C13 C25 121.7(5)
C14 C13 C25 122.2(5)
C17 C19 H19A 109.5
C17 C19 H19B 109.5
H19A C19 H19B 109.5
C17 C19 H19C 109.5
H19A C19 H19C 109.5
H19B C19 H19C 109.5
C21 C22 H22A 109.5
C21 C22 H22B 109.5
H22A C22 H22B 109.5
C21 C22 H22C 109.5
H22A C22 H22C 109.5
H22B C22 H22C 109.5
C13 C12 C11 120.3(5)
C13 C12 H12 119.9
C11 C12 H12 119.9
C21 C23 H23A 109.5
C21 C23 H23B 109.5
H23A C23 H23B 109.5
C21 C23 H23C 109.5
H23A C23 H23C 109.5
H23B C23 H23C 109.5
C15 C14 C13 125.2(5)
C15 C14 H14 117.4
C13 C14 H14 117.4
C29 C30 H30A 109.5
C29 C30 H30B 109.5
H30A C30 H30B 109.5
C29 C30 H30C 109.5
H30A C30 H30C 109.5
H30B C30 H30C 109.5
C29 C32 H32A 109.5
C29 C32 H32B 109.5
H32A C32 H32B 109.5
C29 C32 H32C 109.5
H32A C32 H32C 109.5
H32B C32 H32C 109.5
N3 C61 H61A 109.5
N3 C61 H61B 109.5
H61A C61 H61B 109.5
N3 C61 H61C 109.5
H61A C61 H61C 109.5
H61B C61 H61C 109.5
C21 C24 H24A 109.5
C21 C24 H24B 109.5
H24A C24 H24B 109.5
C21 C24 H24C 109.5
H24A C24 H24C 109.5
H24B C24 H24C 109.5
N40 C40 C42 110.8(5)
N40 C40 C43 107.3(5)
C42 C40 C43 109.7(5)
N40 C40 C41 107.3(5)
C42 C40 C41 111.4(6)
C43 C40 C41 110.2(5)
C17 C20 H20A 109.5
C17 C20 H20B 109.5
H20A C20 H20B 109.5
C17 C20 H20C 109.5
H20A C20 H20C 109.5
H20B C20 H20C 109.5
C40 C43 H43A 109.5
C40 C43 H43B 109.5
H43A C43 H43B 109.5
C40 C43 H43C 109.5
H43A C43 H43C 109.5
H43B C43 H43C 109.5
C26 C25 C27 112.0(7)
C26 C25 C13 116.0(6)
C27 C25 C13 114.1(6)
C26 C25 C28 103.4(8)
C27 C25 C28 101.3(7)
C13 C25 C28 108.3(7)
C17 C18 H18A 109.5
C17 C18 H18B 109.5
H18A C18 H18B 109.5
C17 C18 H18C 109.5
H18A C18 H18C 109.5
H18B C18 H18C 109.5
C29 C31 H31A 109.5
C29 C31 H31B 109.5
H31A C31 H31B 109.5
C29 C31 H31C 109.5
H31A C31 H31C 109.5
H31B C31 H31C 109.5
C50 C53 H53A 109.5
C50 C53 H53B 109.5
H53A C53 H53B 109.5
C50 C53 H53C 109.5
H53A C53 H53C 109.5
H53B C53 H53C 109.5
C40 C42 H42A 109.5
C40 C42 H42B 109.5
H42A C42 H42B 109.5
C40 C42 H42C 109.5
H42A C42 H42C 109.5
H42B C42 H42C 109.5
C50 C51 H51A 109.5
C50 C51 H51B 109.5
H51A C51 H51B 109.5
C50 C51 H51C 109.5
H51A C51 H51C 109.5
H51B C51 H51C 109.5
C40 C41 H41A 109.5
C40 C41 H41B 109.5
H41A C41 H41B 109.5
C40 C41 H41C 109.5
H41A C41 H41C 109.5
H41B C41 H41C 109.5
C50 C52 H52A 109.5
C50 C52 H52B 109.5
H52A C52 H52B 109.5
C50 C52 H52C 109.5
H52A C52 H52C 109.5
H52B C52 H52C 109.5
C25 C27 H27A 109.5
C25 C27 H27B 109.5
H27A C27 H27B 109.5
C25 C27 H27C 109.5
H27A C27 H27C 109.5
H27B C27 H27C 109.5
C25 C26 H26A 109.5
C25 C26 H26B 109.5
H26A C26 H26B 109.5
C25 C26 H26C 109.5
H26A C26 H26C 109.5
H26B C26 H26C 109.5
C25 C28 H28A 109.5
C25 C28 H28B 109.5
H28A C28 H28B 109.5
C25 C28 H28C 109.5
H28A C28 H28C 109.5
H28B C28 H28C 109.5

loop_
_geom_bond_atom_site_label_1
_geom_bond_atom_site_label_2
_geom_bond_distance
Mo1 N40 1.741(4)
Mo1 N50 1.749(4)
Mo1 O1 2.005(3)
Mo1 O2 2.013(3)
Mo1 C1 2.204(5)
O1 C10 1.353(5)
O2 C16 1.323(6)
N1 N2 1.336(6)
N1 C1 1.365(7)
N1 C11 1.423(6)
N3 N2 1.339(6)
N3 C2 1.359(6)
N3 C61 1.456(6)
N50 C50 1.455(7)
N40 C40 1.466(7)
C5 C10 1.406(7)
C5 C6 1.409(7)
C5 C2 1.462(7)
C2 C1 1.399(7)
C10 C9 1.412(7)
C9 C8 1.384(7)
C9 C21 1.527(7)
C6 C7 1.382(7)
C6 H6 0.9300
C11 C16 1.394(7)
C11 C12 1.400(7)
C17 C20 1.520(8)
C17 C18 1.536(7)
C17 C7 1.538(7)
C17 C19 1.543(7)
C8 C7 1.389(7)
C8 H8 0.9300
C21 C22 1.516(7)
C21 C24 1.544(7)
C21 C23 1.549(7)
C50 C53 1.510(8)
C50 C51 1.510(8)
C50 C52 1.516(8)
C29 C30 1.522(7)
C29 C32 1.531(7)
C29 C31 1.539(7)
C29 C15 1.543(7)
C16 C15 1.430(7)
C15 C14 1.372(7)
C13 C12 1.397(7)
C13 C14 1.402(7)
C13 C25 1.510(8)
C19 H19A 0.9600
C19 H19B 0.9600
C19 H19C 0.9600
C22 H22A 0.9600
C22 H22B 0.9600
C22 H22C 0.9600
C12 H12 0.9300
C23 H23A 0.9600
C23 H23B 0.9600
C23 H23C 0.9600
C14 H14 0.9300
C30 H30A 0.9600
C30 H30B 0.9600
C30 H30C 0.9600
C32 H32A 0.9600
C32 H32B 0.9600
C32 H32C 0.9600
C61 H61A 0.9600
C61 H61B 0.9600
C61 H61C 0.9600
C24 H24A 0.9600
C24 H24B 0.9600
C24 H24C 0.9600
C40 C42 1.521(9)
C40 C43 1.524(8)
C40 C41 1.525(8)
C20 H20A 0.9600
C20 H20B 0.9600
C20 H20C 0.9600
C43 H43A 0.9600
C43 H43B 0.9600
C43 H43C 0.9600
C25 C26 1.468(11)
C25 C27 1.470(10)
C25 C28 1.531(12)
C18 H18A 0.9600
C18 H18B 0.9600
C18 H18C 0.9600
C31 H31A 0.9600
C31 H31B 0.9600
C31 H31C 0.9600
C53 H53A 0.9600
C53 H53B 0.9600
C53 H53C 0.9600
C42 H42A 0.9600
C42 H42B 0.9600
C42 H42C 0.9600
C51 H51A 0.9600
C51 H51B 0.9600
C51 H51C 0.9600
C41 H41A 0.9600
C41 H41B 0.9600
C41 H41C 0.9600
C52 H52A 0.9600
C52 H52B 0.9600
C52 H52C 0.9600
C27 H27A 0.9600
C27 H27B 0.9600
C27 H27C 0.9600
C26 H26A 0.9600
C26 H26B 0.9600
C26 H26C 0.9600
C28 H28A 0.9600
C28 H28B 0.9600
C28 H28C 0.9600
